data_2220063
loop_
_publ_author_name
'Liu, Wen'
'Xu, Wei'
'Lin, Jian-Li'
'Xie, Hong-Zhen'

_publ_section_title
;
 Tris(2,2'-bipyridine-\k^2^<i>N</i>:<i>N</i>')cobalt(III) trichloride
 tetrahydrate
;
_journal_coeditor_code BG2219
_journal_issue 12
_journal_name_full 'Acta Crystallographica Section E'
_journal_page_first m1586
_journal_paper_doi 10.1107/S1600536808038154
_journal_volume 64
_journal_year 2008
_chemical_formula_iupac '[Co (C10 H8 N2)3] Cl3, 4H2 O'
_chemical_formula_moiety 'C30 H24 Co N6 3+, 3(Cl -), 4(H2 O)'
_chemical_formula_sum 'C30 H32 Cl3 Co N6 O4'
_chemical_formula_weight 705.90
_chemical_name_systematic
;
Tris(2,2'-bipyridine-\k^2^<i>N</i>:<i>N</i>')cobalt(III) trichloride
tetrahydrate
;
_space_group_IT_number 64
_symmetry_cell_setting orthorhombic
_symmetry_space_group_name_Hall '-C 2ac 2'
_symmetry_space_group_name_H-M 'C m c a'
_atom_sites_solution_hydrogens geom
_atom_sites_solution_primary direct
_atom_sites_solution_secondary difmap
_audit_creation_method SHELXL-97
_cell_angle_alpha 90.00
_cell_angle_beta 90.00
_cell_angle_gamma 90.00
_cell_formula_units_Z 8
_cell_length_a 20.171(4)
_cell_length_b 23.170(5)
_cell_length_c 13.316(3)
_cell_measurement_reflns_used 25
_cell_measurement_temperature 295(2)
_cell_measurement_theta_max 12.5
_cell_measurement_theta_min 5.0
_cell_volume 6223(2)
_computing_cell_refinement 'XSCANS (Siemens, 1996)'
_computing_data_collection 'XSCANS (Siemens, 1996)'
_computing_data_reduction 'XSCANS (Siemens, 1996)'
_computing_molecular_graphics 'XP in SHELXTL (Sheldrick, 2008)'
_computing_publication_material 'SHELXL97 (Sheldrick, 2008)'
_computing_structure_refinement 'SHELXL97 (Sheldrick, 2008)'
_computing_structure_solution 'SHELXS97 (Sheldrick, 2008)'
_diffrn_ambient_temperature 295(2)
_diffrn_measured_fraction_theta_full 0.998
_diffrn_measured_fraction_theta_max 0.998
_diffrn_measurement_device_type 'Bruker P4'
_diffrn_measurement_method \q/2\q
_diffrn_radiation_monochromator graphite
_diffrn_radiation_source 'fine-focus sealed tube'
_diffrn_radiation_type MoK\a
_diffrn_radiation_wavelength 0.71073
_diffrn_reflns_av_R_equivalents 0.0491
_diffrn_reflns_av_sigmaI/netI 0.0532
_diffrn_reflns_limit_h_max 1
_diffrn_reflns_limit_h_min -23
_diffrn_reflns_limit_k_max 27
_diffrn_reflns_limit_k_min -1
_diffrn_reflns_limit_l_max 15
_diffrn_reflns_limit_l_min -1
_diffrn_reflns_number 3430
_diffrn_reflns_theta_full 25.00
_diffrn_reflns_theta_max 25.00
_diffrn_reflns_theta_min 1.76
_diffrn_standards_decay_% 0
_diffrn_standards_interval_count 97
_diffrn_standards_number 3
_exptl_absorpt_coefficient_mu 0.856
_exptl_absorpt_correction_T_max 0.929
_exptl_absorpt_correction_T_min 0.905
_exptl_absorpt_correction_type psi-scan
_exptl_absorpt_process_details '(XSCANS; Siemens, 1996)'
_exptl_crystal_colour yellow
_exptl_crystal_density_diffrn 1.507
_exptl_crystal_density_method 'not measured'
_exptl_crystal_description block
_exptl_crystal_F_000 2912
_exptl_crystal_size_max 0.12
_exptl_crystal_size_mid 0.10
_exptl_crystal_size_min 0.08
_refine_diff_density_max 1.008
_refine_diff_density_min -0.663
_refine_ls_extinction_method none
_refine_ls_goodness_of_fit_ref 1.030
_refine_ls_hydrogen_treatment mixed
_refine_ls_matrix_type full
_refine_ls_number_parameters 225
_refine_ls_number_reflns 2824
_refine_ls_number_restraints 12
_refine_ls_restrained_S_all 1.029
_refine_ls_R_factor_all 0.0869
_refine_ls_R_factor_gt 0.0562
_refine_ls_shift/su_max 0.000
_refine_ls_shift/su_mean 0.000
_refine_ls_structure_factor_coef Fsqd
_refine_ls_weighting_details 'calc w=1/[\s^2^(Fo^2^)+(0.1023P)^2^] where P=(Fo^2^+2Fc^2^)/3'
_refine_ls_weighting_scheme calc
_refine_ls_wR_factor_gt 0.1406
_refine_ls_wR_factor_ref 0.1619
_reflns_number_gt 1980
_reflns_number_total 2824
_reflns_threshold_expression I>2\s(I)
_cod_data_source_file bg2219.cif
_cod_data_source_block I
_cod_original_sg_symbol_Hall '-C 2bc 2'
_cod_database_code 2220063
_cod_database_fobs_code 2220063

loop_
_symmetry_equiv_pos_as_xyz
'x, y, z'
'-x, -y+1/2, z+1/2'
'-x, y+1/2, -z+1/2'
'x, -y, -z'
'x+1/2, y+1/2, z'
'-x+1/2, -y+1, z+1/2'
'-x+1/2, y+1, -z+1/2'
'x+1/2, -y+1/2, -z'
'-x, -y, -z'
'x, y-1/2, -z-1/2'
'x, -y-1/2, z-1/2'
'-x, y, z'
'-x+1/2, -y+1/2, -z'
'x+1/2, y, -z-1/2'
'x+1/2, -y, z-1/2'
'-x+1/2, y+1/2, z'

loop_
_atom_site_type_symbol
_atom_site_label
_atom_site_fract_x
_atom_site_fract_y
_atom_site_fract_z
_atom_site_U_iso_or_equiv
_atom_site_adp_type
_atom_site_calc_flag
_atom_site_refinement_flags
_atom_site_occupancy
Co Co1 0.2500 0.40805(3) 0.7500 0.0230(2) Uani d S 1
Cl Cl1 0.0000 0.80958(8) 0.57842(16) 0.0580(5) Uani d S 1
Cl Cl2 0.0000 0.52160(8) 0.83302(13) 0.0487(5) Uani d S 1
Cl Cl3 0.2500 0.71245(7) 0.7500 0.0508(5) Uani d S 1
N N1 0.19627(15) 0.47048(14) 0.6973(2) 0.0254(7) Uani d . 1
N N2 0.19583(15) 0.34934(14) 0.6871(3) 0.0278(8) Uani d . 1
N N3 0.29820(15) 0.40542(14) 0.6251(2) 0.0267(8) Uani d . 1
C C1 0.13885(18) 0.46643(19) 0.6478(3) 0.0328(10) Uani d . 1
H H1A 0.1227 0.4300 0.6316 0.039 Uiso calc R 1
C C2 0.1025(2) 0.51433(19) 0.6198(3) 0.0367(11) Uani d . 1
H H2A 0.0628 0.5100 0.5852 0.044 Uiso calc R 1
C C3 0.1256(2) 0.5687(2) 0.6436(3) 0.0382(11) Uani d . 1
H H3A 0.1016 0.6014 0.6257 0.046 Uiso calc R 1
C C4 0.1849(2) 0.57363(18) 0.6944(3) 0.0370(11) Uani d . 1
H H4A 0.2019 0.6098 0.7102 0.044 Uiso calc R 1
C C5 0.21896(19) 0.52388(17) 0.7216(3) 0.0267(9) Uani d . 1
C C6 0.1430(2) 0.32196(18) 0.7267(4) 0.0368(11) Uani d . 1
H H6A 0.1316 0.3286 0.7934 0.044 Uiso calc R 1
C C7 0.1052(2) 0.28387(19) 0.6695(4) 0.0453(12) Uani d . 1
H H7A 0.0695 0.2646 0.6983 0.054 Uiso calc R 1
C C8 0.1204(2) 0.27501(19) 0.5722(4) 0.0486(13) Uani d . 1
H H8A 0.0939 0.2512 0.5330 0.058 Uiso calc R 1
C C9 0.1750(2) 0.30103(18) 0.5309(4) 0.0407(11) Uani d . 1
H H9A 0.1867 0.2940 0.4645 0.049 Uiso calc R 1
C C10 0.2128(2) 0.33844(17) 0.5904(3) 0.0300(9) Uani d . 1
C C11 0.27255(19) 0.36858(17) 0.5557(3) 0.0284(9) Uani d . 1
C C12 0.3015(2) 0.3604(2) 0.4646(3) 0.0410(11) Uani d . 1
H H12A 0.2824 0.3358 0.4176 0.049 Uiso calc R 1
C C13 0.3601(2) 0.3892(2) 0.4427(4) 0.0452(12) Uani d . 1
H H13A 0.3813 0.3835 0.3815 0.054 Uiso calc R 1
C C14 0.3861(2) 0.4261(2) 0.5121(3) 0.0397(11) Uani d . 1
H H14A 0.4251 0.4459 0.4984 0.048 Uiso calc R 1
C C15 0.3545(2) 0.43360(18) 0.6017(3) 0.0329(10) Uani d . 1
H H15A 0.3725 0.4591 0.6482 0.039 Uiso calc R 1
O O1 0.0000 0.6769(3) 0.6215(5) 0.092(2) Uani d SD 1
H H1W1 0.0000 0.7122(17) 0.610(8) 0.138 Uiso d SD 1
H H1W2 0.0000 0.673(5) 0.685(3) 0.138 Uiso d SD 1
O O2 0.0000 0.6582(2) 0.8357(5) 0.0643(15) Uani d SD 1
H H2W1 0.0000 0.664(3) 0.898(3) 0.096 Uiso d SD 1
H H2W2 0.0000 0.6220(14) 0.829(6) 0.096 Uiso d SD 1
O O3 0.0000 0.6013(2) 0.2581(4) 0.0701(17) Uani d SD 1
H H3W1 0.0000 0.620(3) 0.203(4) 0.105 Uiso d SD 1
H H3W2 0.0000 0.5664(14) 0.241(6) 0.105 Uiso d SD 1
O O4 0.0000 0.5921(2) 0.4674(4) 0.0566(13) Uani d SD 1
H H4W1 0.0000 0.619(2) 0.504(4) 0.085 Uiso d SD 1
H H4W2 0.0000 0.600(3) 0.408(2) 0.085 Uiso d SD 1

loop_
_atom_site_aniso_label
_atom_site_aniso_U_11
_atom_site_aniso_U_22
_atom_site_aniso_U_33
_atom_site_aniso_U_12
_atom_site_aniso_U_13
_atom_site_aniso_U_23
Co1 0.0243(4) 0.0150(4) 0.0297(4) 0.000 -0.0016(3) 0.000
Cl1 0.0727(12) 0.0362(10) 0.0651(12) 0.000 0.000 -0.0075(9)
Cl2 0.0512(9) 0.0463(10) 0.0486(10) 0.000 0.000 -0.0087(8)
Cl3 0.0791(12) 0.0197(8) 0.0537(10) 0.000 0.0244(9) 0.000
N1 0.0284(17) 0.0208(17) 0.0269(17) -0.0004(14) 0.0009(14) 0.0003(15)
N2 0.0262(17) 0.0184(17) 0.039(2) -0.0013(14) -0.0021(14) 0.0005(15)
N3 0.0277(17) 0.0194(16) 0.0331(18) 0.0035(14) 0.0010(14) 0.0009(15)
C1 0.026(2) 0.030(2) 0.042(2) 0.0006(18) -0.0036(19) -0.002(2)
C2 0.031(2) 0.043(3) 0.037(2) 0.0062(19) -0.0053(19) 0.007(2)
C3 0.037(2) 0.032(2) 0.046(3) 0.0104(19) -0.002(2) 0.007(2)
C4 0.043(3) 0.016(2) 0.052(3) 0.0019(18) 0.000(2) 0.003(2)
C5 0.0297(19) 0.022(2) 0.028(2) -0.0002(18) 0.0029(17) 0.0022(17)
C6 0.034(2) 0.022(2) 0.054(3) -0.0020(19) -0.001(2) 0.001(2)
C7 0.034(2) 0.026(2) 0.076(4) -0.0095(19) -0.005(2) -0.002(2)
C8 0.045(3) 0.029(3) 0.072(4) -0.005(2) -0.018(3) -0.015(3)
C9 0.044(3) 0.028(2) 0.051(3) 0.000(2) -0.008(2) -0.012(2)
C10 0.031(2) 0.022(2) 0.038(2) 0.0031(17) -0.0054(19) -0.0041(19)
C11 0.034(2) 0.021(2) 0.030(2) 0.0027(17) -0.0067(18) -0.0040(18)
C12 0.049(3) 0.037(2) 0.037(3) 0.007(2) -0.005(2) -0.006(2)
C13 0.044(3) 0.056(3) 0.036(3) 0.014(2) 0.008(2) 0.003(2)
C14 0.038(2) 0.037(2) 0.044(3) 0.000(2) 0.006(2) 0.007(2)
C15 0.033(2) 0.027(2) 0.040(3) -0.0023(18) 0.0043(19) 0.000(2)
O1 0.168(7) 0.043(3) 0.064(4) 0.000 0.000 0.000(3)
O2 0.069(3) 0.053(3) 0.071(4) 0.000 0.000 0.016(3)
O3 0.112(5) 0.038(3) 0.060(4) 0.000 0.000 0.004(3)
O4 0.078(3) 0.043(3) 0.048(3) 0.000 0.000 -0.006(3)

loop_
_atom_type_symbol
_atom_type_description
_atom_type_scat_dispersion_real
_atom_type_scat_dispersion_imag
_atom_type_scat_source
C C 0.0033 0.0016 'International Tables Vol C Tables 4.2.6.8 and 6.1.1.4'
H H 0.0000 0.0000 'International Tables Vol C Tables 4.2.6.8 and 6.1.1.4'
N N 0.0061 0.0033 'International Tables Vol C Tables 4.2.6.8 and 6.1.1.4'
O O 0.0106 0.0060 'International Tables Vol C Tables 4.2.6.8 and 6.1.1.4'
Cl Cl 0.1484 0.1585 'International Tables Vol C Tables 4.2.6.8 and 6.1.1.4'
Co Co 0.3494 0.9721 'International Tables Vol C Tables 4.2.6.8 and 6.1.1.4'

loop_
_geom_angle_atom_site_label_1
_geom_angle_atom_site_label_2
_geom_angle_atom_site_label_3
_geom_angle_site_symmetry_1
_geom_angle_site_symmetry_3
_geom_angle
N3 Co1 N3 7_546 . 176.38(19)
N3 Co1 N2 7_546 7_546 83.63(14)
N3 Co1 N2 . 7_546 93.82(14)
N3 Co1 N2 7_546 . 93.82(14)
N3 Co1 N2 . . 83.63(14)
N2 Co1 N2 7_546 . 90.69(19)
N3 Co1 N1 7_546 . 93.09(13)
N3 Co1 N1 . . 89.61(13)
N2 Co1 N1 7_546 . 175.23(14)
N2 Co1 N1 . . 92.99(13)
N3 Co1 N1 7_546 7_546 89.61(13)
N3 Co1 N1 . 7_546 93.09(13)
N2 Co1 N1 7_546 7_546 92.99(13)
N2 Co1 N1 . 7_546 175.23(14)
N1 Co1 N1 . 7_546 83.50(19)
C1 N1 C5 . . 118.3(3)
C1 N1 Co1 . . 127.6(3)
C5 N1 Co1 . . 113.9(2)
C6 N2 C10 . . 119.0(4)
C6 N2 Co1 . . 127.4(3)
C10 N2 Co1 . . 113.5(3)
C15 N3 C11 . . 117.9(4)
C15 N3 Co1 . . 127.6(3)
C11 N3 Co1 . . 114.5(3)
N1 C1 C2 . . 122.5(4)
N1 C1 H1A . . 118.8
C2 C1 H1A . . 118.8
C3 C2 C1 . . 119.5(4)
C3 C2 H2A . . 120.3
C1 C2 H2A . . 120.3
C2 C3 C4 . . 118.8(4)
C2 C3 H3A . . 120.6
C4 C3 H3A . . 120.6
C3 C4 C5 . . 119.2(4)
C3 C4 H4A . . 120.4
C5 C4 H4A . . 120.4
N1 C5 C4 . . 121.8(4)
N1 C5 C5 . 7_546 114.3(2)
C4 C5 C5 . 7_546 123.9(3)
N2 C6 C7 . . 121.1(4)
N2 C6 H6A . . 119.4
C7 C6 H6A . . 119.4
C8 C7 C6 . . 119.8(4)
C8 C7 H7A . . 120.1
C6 C7 H7A . . 120.1
C7 C8 C9 . . 120.2(4)
C7 C8 H8A . . 119.9
C9 C8 H8A . . 119.9
C8 C9 C10 . . 118.9(5)
C8 C9 H9A . . 120.6
C10 C9 H9A . . 120.6
N2 C10 C9 . . 121.0(4)
N2 C10 C11 . . 114.7(3)
C9 C10 C11 . . 124.3(4)
N3 C11 C12 . . 122.0(4)
N3 C11 C10 . . 113.4(3)
C12 C11 C10 . . 124.6(4)
C11 C12 C13 . . 119.1(4)
C11 C12 H12A . . 120.5
C13 C12 H12A . . 120.5
C14 C13 C12 . . 119.1(4)
C14 C13 H13A . . 120.5
C12 C13 H13A . . 120.5
C13 C14 C15 . . 119.6(4)
C13 C14 H14A . . 120.2
C15 C14 H14A . . 120.2
N3 C15 C14 . . 122.3(4)
N3 C15 H15A . . 118.9
C14 C15 H15A . . 118.9
H1W1 O1 H1W2 . . 107(7)
H2W1 O2 H2W2 . . 106(5)
H3W1 O3 H3W2 . . 106(5)
H4W1 O4 H4W2 . . 114(5)

loop_
_geom_bond_atom_site_label_1
_geom_bond_atom_site_label_2
_geom_bond_site_symmetry_2
_geom_bond_distance
Co1 N3 7_546 1.928(3)
Co1 N3 . 1.928(3)
Co1 N2 7_546 1.935(3)
Co1 N2 . 1.935(3)
Co1 N1 . 1.939(3)
Co1 N1 7_546 1.939(3)
N1 C1 . 1.336(5)
N1 C5 . 1.358(5)
N2 C6 . 1.348(5)
N2 C10 . 1.355(5)
N3 C15 . 1.347(5)
N3 C11 . 1.360(5)
C1 C2 . 1.381(6)
C1 H1A . 0.9300
C2 C3 . 1.379(6)
C2 H2A . 0.9300
C3 C4 . 1.379(6)
C3 H3A . 0.9300
C4 C5 . 1.390(6)
C4 H4A . 0.9300
C5 C5 7_546 1.462(8)
C6 C7 . 1.394(6)
C6 H6A . 0.9300
C7 C8 . 1.347(7)
C7 H7A . 0.9300
C8 C9 . 1.370(7)
C8 H8A . 0.9300
C9 C10 . 1.401(6)
C9 H9A . 0.9300
C10 C11 . 1.467(6)
C11 C12 . 1.360(6)
C12 C13 . 1.388(7)
C12 H12A . 0.9300
C13 C14 . 1.363(7)
C13 H13A . 0.9300
C14 C15 . 1.363(6)
C14 H14A . 0.9300
C15 H15A . 0.9300
O1 H1W1 . 0.83(3)
O1 H1W2 . 0.85(3)
O2 H2W1 . 0.85(3)
O2 H2W2 . 0.84(3)
O3 H3W1 . 0.85(3)
O3 H3W2 . 0.84(3)
O4 H4W1 . 0.80(3)
O4 H4W2 . 0.81(3)

loop_
_geom_hbond_atom_site_label_D
_geom_hbond_atom_site_label_H
_geom_hbond_atom_site_label_A
_geom_hbond_site_symmetry_A
_geom_hbond_distance_DH
_geom_hbond_distance_HA
_geom_hbond_distance_DA
_geom_hbond_angle_DHA
_geom_hbond_publ_flag
O1 H1W2 O2 1_555 0.85(4) 2.04(5) 2.885(9) 176(9) y
O1 H1W1 Cl1 1_555 0.83(4) 2.30(4) 3.127(7) 180(9) y
O2 H2W1 Cl1 2_565 0.84(4) 2.48(4) 3.317(7) 175(6) y
O2 H2W2 Cl2 1_555 0.84(3) 2.33(3) 3.165(5) 173(7) y
O3 H3W1 Cl1 2_564 0.85(6) 2.33(6) 3.161(5) 166(6) y
O3 H3W2 Cl2 4_566 0.84(4) 2.27(5) 3.095(5) 170(7) y
O4 H4W1 O1 1_555 0.79(5) 2.06(5) 2.841(8) 169(5) y
O4 H4W2 O3 1_555 0.81(3) 2.00(3) 2.795(8) 168(7) y
C1 H1A N2 1_555 0.93 2.49 2.993(5) 114 n
C4 H4A Cl3 1_555 0.93 2.62 3.552(4) 179 n
C6 H6A N3 7_546 0.93 2.52 3.007(6) 113 n
C8 H8A Cl1 4_566 0.93 2.79 3.710(5) 172 n
C12 H12A Cl3 6_554 0.93 2.58 3.477(4) 162 n
C14 H14A Cl2 6_554 0.93 2.77 3.526(4) 139 n
C15 H15A N1 7_546 0.93 2.49 2.991(5) 114 n
